data_4325462
loop_
_publ_author_name
'Lihong Li'
'Jan M. Becker'
'Laura E. N. Allan'
'Guy J. Clarkson'
'Scott S. Turner'
'Peter Scott'

_publ_section_title
;
 Structural and Electronic Modulation of Magnetic Properties in a Family
 of Chiral Iron Coordination Polymers
;
_journal_name_full 'Inorganic Chemistry'
_journal_page_first 5925
_journal_page_last 5935
_journal_paper_doi 10.1021/ic102291r
_journal_volume 50
_journal_year 2011
_chemical_absolute_configuration rmad
_chemical_formula_sum 'C130.5 H150.75 Fe3 N14.25 O6'
_chemical_formula_weight 2182.45
_chemical_name_systematic
; 
 ? 
;
_space_group_IT_number 5
_symmetry_cell_setting monoclinic
_symmetry_space_group_name_Hall 'C 2y'
_symmetry_space_group_name_H-M 'C 1 2 1'
_atom_sites_solution_hydrogens geom
_atom_sites_solution_primary direct
_atom_sites_solution_secondary difmap
_audit_creation_method SHELXL-97
_cell_angle_alpha 90.00
_cell_angle_beta 116.882(5)
_cell_angle_gamma 90.00
_cell_formula_units_Z 4
_cell_length_a 25.4871(8)
_cell_length_b 21.9537(8)
_cell_length_c 24.8107(11)
_cell_measurement_reflns_used 19364
_cell_measurement_temperature 100(2)
_cell_measurement_theta_max 32.78
_cell_measurement_theta_min 2.92
_cell_volume 12382.3(10)
_computing_cell_refinement 'CrysAlis RED, Oxford Diffraction Ltd'
_computing_data_collection 'CrysAlis CCD, Oxford Diffraction Ltd'
_computing_data_reduction 'CrysAlis RED, Oxford Diffraction Ltd'
_computing_molecular_graphics 'SHELXTL (Sheldrick, 1997)'
_computing_publication_material 'SHELXTL (Sheldrick, 1997)'
_computing_structure_refinement 'SHELXL-97 (Sheldrick, 1997)'
_computing_structure_solution 'SHELXS-97 (Sheldrick, 1990)'
_diffrn_ambient_temperature 100(2)
_diffrn_detector_area_resol_mean 10.2833
_diffrn_measured_fraction_theta_full 0.998
_diffrn_measured_fraction_theta_max 0.914
_diffrn_measurement_device_type 'Oxford Diffraction Gemini R'
_diffrn_measurement_method '\f & \w scans'
_diffrn_radiation_monochromator graphite
_diffrn_radiation_source 'Enhance (Mo) X-ray Source'
_diffrn_radiation_type MoK\a
_diffrn_radiation_wavelength 0.71073
_diffrn_reflns_av_R_equivalents 0.1277
_diffrn_reflns_av_sigmaI/netI 0.5876
_diffrn_reflns_limit_h_max 37
_diffrn_reflns_limit_h_min -35
_diffrn_reflns_limit_k_max 33
_diffrn_reflns_limit_k_min -32
_diffrn_reflns_limit_l_max 35
_diffrn_reflns_limit_l_min -35
_diffrn_reflns_number 74329
_diffrn_reflns_theta_full 28.50
_diffrn_reflns_theta_max 32.87
_diffrn_reflns_theta_min 2.92
_diffrn_standards_decay_% nil
_exptl_absorpt_coefficient_mu 0.405
_exptl_absorpt_correction_T_max 1.00
_exptl_absorpt_correction_T_min 0.92
_exptl_absorpt_correction_type multi-scan
_exptl_absorpt_process_details 'ABSPACK(CrysAlis, Oxford Diffraction)'
_exptl_crystal_colour brown
_exptl_crystal_density_diffrn 1.171
_exptl_crystal_description block
_exptl_crystal_F_000 4638
_exptl_crystal_size_max 0.20
_exptl_crystal_size_mid 0.10
_exptl_crystal_size_min 0.06
_refine_diff_density_max 1.139
_refine_diff_density_min -0.613
_refine_diff_density_rms 0.085
_refine_ls_abs_structure_details 'Flack H D (1983), Acta Cryst. A39, 876-881, 19364 Friedel pairs'
_refine_ls_abs_structure_Flack 0.02(2)
_refine_ls_extinction_method none
_refine_ls_goodness_of_fit_ref 0.693
_refine_ls_hydrogen_treatment constr
_refine_ls_matrix_type full
_refine_ls_number_parameters 1430
_refine_ls_number_reflns 40956
_refine_ls_number_restraints 1818
_refine_ls_restrained_S_all 0.695
_refine_ls_R_factor_all 0.3046
_refine_ls_R_factor_gt 0.0740
_refine_ls_shift/su_max 0.001
_refine_ls_shift/su_mean 0.000
_refine_ls_structure_factor_coef Fsqd
_refine_ls_weighting_details 'calc w=1/[\s^2^(Fo^2^)+(0.0369P)^2^+0.0000P] where P=(Fo^2^+2Fc^2^)/3'
_refine_ls_weighting_scheme calc
_refine_ls_wR_factor_gt 0.1272
_refine_ls_wR_factor_ref 0.1691
_reflns_number_gt 8360
_reflns_number_total 40956
_reflns_threshold_expression >2sigma(I)
_cod_data_source_file ic102291r_si_001_3.cif
_cod_data_source_block ll5
_cod_original_cell_volume 12382.3(8)
_cod_original_formula_sum 'C130.50 H150.75 Fe3 N14.25 O6'
_cod_database_code 4325462

loop_
_symmetry_equiv_pos_as_xyz
'x, y, z'
'-x, y, -z'
'x+1/2, y+1/2, z'
'-x+1/2, y+1/2, -z'

loop_
_atom_site_label
_atom_site_type_symbol
_atom_site_fract_x
_atom_site_fract_y
_atom_site_fract_z
_atom_site_U_iso_or_equiv
_atom_site_adp_type
_atom_site_occupancy
_atom_site_symmetry_multiplicity
_atom_site_calc_flag
_atom_site_refinement_flags
N1 n 1.5000 0.9398(4) 0.5000 0.0271(18) Uani 1 2 d SU
C1 C 1.5495(3) 0.9715(4) 0.5260(4) 0.0279(15) Uani 1 1 d U
H1A H 1.5860 0.9504 0.5442 0.034 Uiso 1 1 calc R
C2 C 1.5497(3) 1.0339(4) 0.5272(4) 0.0302(14) Uani 1 1 d U
H2A H 1.5860 1.0549 0.5479 0.036 Uiso 1 1 calc R
N2 n 1.5000 1.0658(4) 0.5000 0.0263(15) Uani 1 2 d SU
Fe1 Fe 1.5000 1.16958(7) 0.5000 0.0249(5) Uani 1 2 d SU
O1 O 1.58427(19) 1.1697(2) 0.5619(3) 0.0232(11) Uani 1 1 d U
C3 C 1.6112(3) 1.1642(4) 0.6181(4) 0.0230(11) Uani 1 1 d U
C4 C 1.6750(3) 1.1613(3) 0.6489(4) 0.0264(14) Uani 1 1 d U
H4A H 1.6962 1.1642 0.6259 0.032 Uiso 1 1 calc R
C5 C 1.7053(3) 1.1546(3) 0.7101(4) 0.0300(13) Uani 1 1 d U
H5A H 1.7470 1.1518 0.7276 0.036 Uiso 1 1 calc R
C6 C 1.6785(3) 1.1515(4) 0.7487(4) 0.0391(14) Uani 1 1 d U
C7 C 1.6178(3) 1.1516(3) 0.7229(4) 0.0313(14) Uani 1 1 d U
H7A H 1.5978 1.1478 0.7471 0.038 Uiso 1 1 calc R
C8 C 1.5835(3) 1.1582(4) 0.6540(4) 0.0252(12) Uani 1 1 d U
C9 C 1.5215(3) 1.1584(3) 0.6345(4) 0.0265(14) Uani 1 1 d U
H9A H 1.5101 1.1528 0.6657 0.032 Uiso 1 1 calc R
N3 n 1.4811(2) 1.1647(3) 0.5839(3) 0.0241(11) Uani 1 1 d U
C10 C 1.4210(3) 1.1669(4) 0.5809(4) 0.0250(12) Uani 1 1 d U
H10A H 1.4256 1.1598 0.6227 0.030 Uiso 1 1 calc R
C11 C 1.3800(3) 1.1167(3) 0.5396(3) 0.0313(16) Uani 1 1 d U
H11A H 1.3989 1.0768 0.5526 0.047 Uiso 1 1 calc R
H11B H 1.3724 1.1242 0.4977 0.047 Uiso 1 1 calc R
H11C H 1.3427 1.1171 0.5421 0.047 Uiso 1 1 calc R
C12 C 1.3957(3) 1.2300(4) 0.5617(4) 0.0222(14) Uani 1 1 d U
C13 C 1.3388(3) 1.2452(4) 0.5210(4) 0.0242(16) Uani 1 1 d U
H13A H 1.3134 1.2138 0.4968 0.029 Uiso 1 1 calc R
C14 C 1.3174(3) 1.3034(4) 0.5140(4) 0.0263(16) Uani 1 1 d U
H14A H 1.2775 1.3116 0.4867 0.032 Uiso 1 1 calc R
C15 C 1.3555(3) 1.3514(4) 0.5482(4) 0.0305(17) Uani 1 1 d U
H15A H 1.3409 1.3920 0.5421 0.037 Uiso 1 1 calc R
C16 C 1.4129(3) 1.3407(4) 0.5898(4) 0.0335(18) Uani 1 1 d U
H16A H 1.4387 1.3728 0.6118 0.040 Uiso 1 1 calc R
C17 C 1.4316(3) 1.2778(4) 0.5980(4) 0.0323(18) Uani 1 1 d U
H17A H 1.4696 1.2681 0.6291 0.039 Uiso 1 1 calc R
C18 C 1.7105(3) 1.1470(5) 0.8188(4) 0.0507(12) Uani 1 1 d U
C19 C 1.6951(3) 1.2054(4) 0.8461(5) 0.0518(13) Uani 1 1 d U
H19A H 1.7104 1.2005 0.8899 0.078 Uiso 1 1 calc R
H19B H 1.6523 1.2105 0.8277 0.078 Uiso 1 1 calc R
H19C H 1.7129 1.2414 0.8377 0.078 Uiso 1 1 calc R
C20 C 1.6892(3) 1.0974(4) 0.8410(4) 0.0502(13) Uani 1 1 d U
H20A H 1.7069 1.0994 0.8852 0.075 Uiso 1 1 calc R
H20B H 1.6999 1.0588 0.8288 0.075 Uiso 1 1 calc R
H20C H 1.6463 1.1001 0.8241 0.075 Uiso 1 1 calc R
C21 C 1.7755(3) 1.1450(4) 0.8434(4) 0.0502(13) Uani 1 1 d U
H21A H 1.7937 1.1488 0.8875 0.075 Uiso 1 1 calc R
H21B H 1.7886 1.1788 0.8265 0.075 Uiso 1 1 calc R
H21C H 1.7872 1.1063 0.8324 0.075 Uiso 1 1 calc R
N4 n 1.5000 1.2741(4) 0.5000 0.0166(14) Uani 1 2 d SU
C22 C 1.5478(3) 1.3058(3) 0.5251(4) 0.0167(13) Uani 1 1 d U
H22A H 1.5841 1.2847 0.5457 0.020 Uiso 1 1 calc R
C23 C 1.5490(3) 1.3659(4) 0.5238(4) 0.0162(13) Uani 1 1 d U
H23A H 1.5858 1.3863 0.5404 0.019 Uiso 1 1 calc R
N5 n 1.5000 1.3983(4) 0.5000 0.0181(14) Uani 1 2 d SU
Fe2 Fe 1.5000 1.50410(7) 0.5000 0.0143(4) Uani 1 2 d SU
O2 O 1.41358(16) 1.5026(2) 0.4734(2) 0.0149(9) Uani 1 1 d U
C24 C 1.3831(2) 1.5036(3) 0.5042(3) 0.0131(10) Uani 1 1 d U
C25 C 1.3204(2) 1.5008(3) 0.4719(3) 0.0173(12) Uani 1 1 d U
H25A H 1.3019 1.4999 0.4290 0.021 Uiso 1 1 calc R
C26 C 1.2857(2) 1.4993(3) 0.5027(3) 0.0179(11) Uani 1 1 d U
H26A H 1.2441 1.4981 0.4798 0.021 Uiso 1 1 calc R
C27 C 1.3097(2) 1.4994(3) 0.5644(3) 0.0200(11) Uani 1 1 d U
C28 C 1.3694(2) 1.5052(3) 0.5951(3) 0.0142(11) Uani 1 1 d U
H28A H 1.3870 1.5078 0.6379 0.017 Uiso 1 1 calc R
C29 C 1.4057(3) 1.5075(3) 0.5669(3) 0.0150(11) Uani 1 1 d U
C30 C 1.4704(2) 1.5137(3) 0.6079(3) 0.0171(12) Uani 1 1 d U
H30A H 1.4819 1.5201 0.6497 0.021 Uiso 1 1 calc R
N6 n 1.5109(2) 1.5112(3) 0.5918(3) 0.0164(10) Uani 1 1 d U
C31 C 1.5726(2) 1.5181(3) 0.6404(3) 0.0173(12) Uani 1 1 d U
H31A H 1.5958 1.5339 0.6200 0.021 Uiso 1 1 calc R
C32 C 1.5974(2) 1.4555(3) 0.6641(3) 0.0210(14) Uani 1 1 d U
H32A H 1.5944 1.4298 0.6306 0.032 Uiso 1 1 calc R
H32B H 1.5750 1.4369 0.6832 0.032 Uiso 1 1 calc R
H32C H 1.6387 1.4592 0.6940 0.032 Uiso 1 1 calc R
C33 C 1.5788(3) 1.5654(3) 0.6877(4) 0.0186(12) Uani 1 1 d U
C34 C 1.5915(2) 1.5478(3) 0.7460(3) 0.0244(13) Uani 1 1 d U
H34A H 1.5940 1.5057 0.7557 0.029 Uiso 1 1 calc R
C35 C 1.6006(2) 1.5919(3) 0.7917(3) 0.0251(13) Uani 1 1 d U
H35A H 1.6093 1.5798 0.8316 0.030 Uiso 1 1 calc R
C36 C 1.5965(2) 1.6539(3) 0.7757(3) 0.0299(13) Uani 1 1 d U
H36A H 1.6029 1.6846 0.8050 0.036 Uiso 1 1 calc R
C37 C 1.5833(3) 1.6693(3) 0.7180(3) 0.0273(13) Uani 1 1 d U
H37A H 1.5799 1.7110 0.7070 0.033 Uiso 1 1 calc R
C38 C 1.5744(2) 1.6245(3) 0.6742(3) 0.0242(13) Uani 1 1 d U
H38A H 1.5651 1.6367 0.6341 0.029 Uiso 1 1 calc R
C39 C 1.2721(3) 1.4965(4) 0.5987(3) 0.0338(9) Uani 1 1 d U
C40 C 1.2091(2) 1.4827(3) 0.5584(3) 0.0363(11) Uani 1 1 d U
H40A H 1.2062 1.4445 0.5367 0.054 Uiso 1 1 calc R
H40B H 1.1918 1.5159 0.5292 0.054 Uiso 1 1 calc R
H40C H 1.1879 1.4786 0.5827 0.054 Uiso 1 1 calc R
C41 C 1.2776(3) 1.5610(4) 0.6299(4) 0.0365(11) Uani 1 1 d U
H41A H 1.3183 1.5755 0.6462 0.055 Uiso 1 1 calc R
H41B H 1.2666 1.5570 0.6629 0.055 Uiso 1 1 calc R
H41C H 1.2513 1.5902 0.6001 0.055 Uiso 1 1 calc R
C42 C 1.2976(3) 1.4475(3) 0.6486(4) 0.0348(11) Uani 1 1 d U
H42A H 1.3052 1.4101 0.6317 0.052 Uiso 1 1 calc R
H42B H 1.2693 1.4390 0.6643 0.052 Uiso 1 1 calc R
H42C H 1.3344 1.4623 0.6815 0.052 Uiso 1 1 calc R
N7 n 1.5000 1.6070(4) 0.5000 0.0130(14) Uani 1 2 d SU
C43 C 1.5486(3) 1.6403(3) 0.5172(3) 0.0123(12) Uani 1 1 d U
H43A H 1.5850 1.6193 0.5307 0.015 Uiso 1 1 calc R
C44 C 1.5500(3) 1.7047(3) 0.5167(3) 0.0135(12) Uani 1 1 d U
H44A H 1.5862 1.7254 0.5282 0.016 Uiso 1 1 calc R
N8 n 1.5000 1.7367(4) 0.5000 0.0126(14) Uani 1 2 d SU
Fe3 Fe 1.5000 1.83667(7) 0.5000 0.0196(4) Uani 1 2 d SU
O3 O 1.5861(2) 1.8369(3) 0.5570(3) 0.0245(11) Uani 1 1 d U
C45 C 1.6151(3) 1.8380(4) 0.6162(4) 0.0252(12) Uani 1 1 d U
C46 C 1.6774(3) 1.8403(4) 0.6417(4) 0.0273(15) Uani 1 1 d U
H46A H 1.6964 1.8414 0.6164 0.033 Uiso 1 1 calc R
C47 C 1.7101(3) 1.8411(4) 0.7039(4) 0.0296(15) Uani 1 1 d U
H47A H 1.7517 1.8422 0.7201 0.036 Uiso 1 1 calc R
C48 C 1.6854(3) 1.8402(4) 0.7448(4) 0.0324(14) Uani 1 1 d U
C49 C 1.6223(3) 1.8418(3) 0.7126(4) 0.0291(14) Uani 1 1 d U
H49A H 1.6028 1.8441 0.7374 0.035 Uiso 1 1 calc R
C50 C 1.5880(3) 1.8407(4) 0.6553(4) 0.0267(13) Uani 1 1 d U
C51 C 1.5249(3) 1.8448(3) 0.6358(4) 0.0274(14) Uani 1 1 d U
H51A H 1.5120 1.8509 0.6658 0.033 Uiso 1 1 calc R
N9 n 1.4847(2) 1.8405(3) 0.5788(3) 0.0275(12) Uani 1 1 d U
C52 C 1.4223(3) 1.8465(4) 0.5682(4) 0.0277(13) Uani 1 1 d U
H52A H 1.4006 1.8689 0.5292 0.033 Uiso 1 1 calc R
C53 C 1.4117(3) 1.8808(3) 0.6158(4) 0.0318(16) Uani 1 1 d U
H53A H 1.4219 1.9238 0.6158 0.048 Uiso 1 1 calc R
H53B H 1.4361 1.8632 0.6557 0.048 Uiso 1 1 calc R
H53C H 1.3701 1.8774 0.6066 0.048 Uiso 1 1 calc R
C54 C 1.3956(3) 1.7816(3) 0.5590(4) 0.0239(14) Uani 1 1 d U
C55 C 1.4227(3) 1.7350(3) 0.5962(4) 0.0246(15) Uani 1 1 d U
H55A H 1.4598 1.7413 0.6302 0.029 Uiso 1 1 calc R
C56 C 1.3967(3) 1.6768(4) 0.5855(4) 0.0317(17) Uani 1 1 d U
H56A H 1.4177 1.6432 0.6097 0.038 Uiso 1 1 calc R
C57 C 1.3413(3) 1.6693(4) 0.5402(4) 0.0292(16) Uani 1 1 d U
H57A H 1.3225 1.6309 0.5350 0.035 Uiso 1 1 calc R
C58 C 1.3126(3) 1.7159(4) 0.5023(4) 0.0305(17) Uani 1 1 d U
H58A H 1.2753 1.7095 0.4687 0.037 Uiso 1 1 calc R
C59 C 1.3389(3) 1.7738(4) 0.5137(4) 0.0271(16) Uani 1 1 d U
H59A H 1.3177 1.8077 0.4901 0.033 Uiso 1 1 calc R
C60 C 1.7199(3) 1.8384(4) 0.8140(4) 0.0442(12) Uani 1 1 d U
C61 C 1.7091(3) 1.8973(4) 0.8382(4) 0.0450(13) Uani 1 1 d U
H61A H 1.7252 1.8946 0.8822 0.067 Uiso 1 1 calc R
H61B H 1.6667 1.9051 0.8203 0.067 Uiso 1 1 calc R
H61C H 1.7284 1.9307 0.8277 0.067 Uiso 1 1 calc R
C62 C 1.6984(3) 1.7838(3) 0.8355(4) 0.0440(13) Uani 1 1 d U
H62A H 1.7206 1.7805 0.8795 0.066 Uiso 1 1 calc R
H62B H 1.7041 1.7468 0.8167 0.066 Uiso 1 1 calc R
H62C H 1.6565 1.7888 0.8242 0.066 Uiso 1 1 calc R
C63 C 1.7844(3) 1.8314(4) 0.8320(4) 0.0450(13) Uani 1 1 d U
H63A H 1.8066 1.8321 0.8762 0.068 Uiso 1 1 calc R
H63B H 1.7975 1.8649 0.8149 0.068 Uiso 1 1 calc R
H63C H 1.7911 1.7925 0.8167 0.068 Uiso 1 1 calc R
N10 n 1.5000 -0.0760(4) 1.0000 0.0262(18) Uani 1 2 d SU
C64 C 1.4549(3) -0.0420(4) 0.9623(4) 0.0296(14) Uani 1 1 d U
H64A H 1.4202 -0.0624 0.9348 0.036 Uiso 1 1 calc R
C65 C 1.4553(3) 0.0203(3) 0.9606(4) 0.0273(13) Uani 1 1 d U
H65A H 1.4228 0.0415 0.9306 0.033 Uiso 1 1 calc R
N11 n 1.5000 0.0504(4) 1.0000 0.0229(15) Uani 1 2 d SU
Fe4 Fe 1.5000 0.15564(7) 1.0000 0.0190(4) Uani 1 2 d SU
O4 O 1.41408(18) 0.1566(2) 0.9466(2) 0.0176(11) Uani 1 1 d U
C66 C 1.3803(3) 0.1526(3) 0.8883(4) 0.0149(11) Uani 1 1 d U
C67 C 1.3197(3) 0.1542(3) 0.8664(3) 0.0182(13) Uani 1 1 d U
H67A H 1.3034 0.1594 0.8938 0.022 Uiso 1 1 calc R
C68 C 1.2827(3) 0.1483(3) 0.8055(3) 0.0207(13) Uani 1 1 d U
H68A H 1.2415 0.1518 0.7921 0.025 Uiso 1 1 calc R
C69 C 1.3034(3) 0.1370(3) 0.7614(3) 0.0222(12) Uani 1 1 d U
C70 C 1.3620(2) 0.1382(3) 0.7824(3) 0.0186(12) Uani 1 1 d U
H70A H 1.3781 0.1349 0.7547 0.022 Uiso 1 1 calc R
C71 C 1.4024(3) 0.1447(3) 0.8481(3) 0.0173(11) Uani 1 1 d U
C72 C 1.4642(3) 0.1427(3) 0.8616(4) 0.0196(12) Uani 1 1 d U
H72A H 1.4726 0.1358 0.8285 0.024 Uiso 1 1 calc R
N12 n 1.5079(2) 0.1493(3) 0.9130(3) 0.0206(11) Uani 1 1 d U
C73 C 1.5673(2) 0.1478(3) 0.9107(4) 0.0231(13) Uani 1 1 d U
H73A H 1.5586 0.1420 0.8675 0.028 Uiso 1 1 calc R
C74 C 1.6026(3) 0.0901(3) 0.9468(4) 0.0300(19) Uani 1 1 d U
H74A H 1.5768 0.0543 0.9340 0.045 Uiso 1 1 calc R
H74B H 1.6165 0.0968 0.9902 0.045 Uiso 1 1 calc R
H74C H 1.6363 0.0833 0.9386 0.045 Uiso 1 1 calc R
C75 C 1.5984(3) 0.2070(4) 0.9309(4) 0.0248(15) Uani 1 1 d U
C76 C 1.5672(3) 0.2612(4) 0.9025(4) 0.0304(14) Uani 1 1 d U
H76A H 1.5268 0.2589 0.8744 0.036 Uiso 1 1 calc R
C77 C 1.5948(3) 0.3165(4) 0.9151(4) 0.0322(15) Uani 1 1 d U
H77A H 1.5744 0.3511 0.8922 0.039 Uiso 1 1 calc R
C78 C 1.6529(3) 0.3236(4) 0.9613(4) 0.0306(17) Uani 1 1 d U
H78A H 1.6710 0.3624 0.9728 0.037 Uiso 1 1 calc R
C79 C 1.6817(3) 0.2707(4) 0.9887(4) 0.0300(17) Uani 1 1 d U
H79A H 1.7218 0.2732 1.0178 0.036 Uiso 1 1 calc R
C80 C 1.6552(3) 0.2144(4) 0.9761(4) 0.0280(16) Uani 1 1 d U
H80A H 1.6763 0.1800 0.9988 0.034 Uiso 1 1 calc R
C81 C 1.2614(3) 0.1260(3) 0.6940(3) 0.0246(13) Uani 1 1 d U
C82 C 1.2226(3) 0.0702(3) 0.6892(3) 0.0306(15) Uani 1 1 d U
H82A H 1.2473 0.0338 0.7037 0.046 Uiso 1 1 calc R
H82B H 1.1937 0.0643 0.6469 0.046 Uiso 1 1 calc R
H82C H 1.2020 0.0771 0.7138 0.046 Uiso 1 1 calc R
C83 C 1.2192(3) 0.1843(3) 0.6690(4) 0.0364(17) Uani 1 1 d U
H83A H 1.1914 0.1779 0.6265 0.055 Uiso 1 1 calc R
H83B H 1.2430 0.2206 0.6727 0.055 Uiso 1 1 calc R
H83C H 1.1974 0.1901 0.6926 0.055 Uiso 1 1 calc R
C84 C 1.2913(3) 0.1180(4) 0.6554(4) 0.0351(18) Uani 1 1 d U
H84A H 1.3174 0.0825 0.6692 0.053 Uiso 1 1 calc R
H84B H 1.3145 0.1545 0.6579 0.053 Uiso 1 1 calc R
H84C H 1.2619 0.1117 0.6134 0.053 Uiso 1 1 calc R
N13 n 1.5000 0.2596(4) 1.0000 0.0211(18) Uani 1 2 d SU
C85 C 1.4503(3) 0.2934(3) 0.9729(4) 0.0193(14) Uani 1 1 d U
H85A H 1.4138 0.2728 0.9521 0.023 Uiso 1 1 calc R
C86 C 1.4499(3) 0.3549(3) 0.9741(4) 0.0155(13) Uani 1 1 d U
H86A H 1.4135 0.3760 0.9561 0.019 Uiso 1 1 calc R
N14 n 1.5000 0.3865(4) 1.0000 0.0187(14) Uani 1 2 d SU
Fe5 Fe 1.5000 0.49132(7) 1.0000 0.0143(4) Uani 1 2 d SU
O5 O 1.58742(16) 0.4921(2) 1.0311(2) 0.0152(10) Uani 1 1 d U
C87 C 1.6214(2) 0.4886(3) 1.0050(3) 0.0162(10) Uani 1 1 d U
C88 C 1.6829(2) 0.4928(3) 1.0388(3) 0.0171(12) Uani 1 1 d U
H88A H 1.6992 0.5006 1.0810 0.021 Uiso 1 1 calc R
C89 C 1.7195(3) 0.4861(3) 1.0134(3) 0.0205(12) Uani 1 1 d U
H89A H 1.7606 0.4889 1.0389 0.025 Uiso 1 1 calc R
C90 C 1.7000(2) 0.4749(3) 0.9492(3) 0.0203(11) Uani 1 1 d U
C91 C 1.6397(2) 0.4743(3) 0.9160(3) 0.0201(12) Uani 1 1 d U
H91A H 1.6241 0.4681 0.8736 0.024 Uiso 1 1 calc R
C92 C 1.5984(3) 0.4824(3) 0.9405(3) 0.0168(11) Uani 1 1 d U
C93 C 1.5367(3) 0.4831(3) 0.8973(3) 0.0182(12) Uani 1 1 d U
H93A H 1.5279 0.4781 0.8560 0.022 Uiso 1 1 calc R
N15 n 1.4921(2) 0.4898(3) 0.9088(3) 0.0214(11) Uani 1 1 d U
C94 C 1.4345(2) 0.4935(3) 0.8551(3) 0.0203(12) Uani 1 1 d U
H94A H 1.4051 0.5006 0.8708 0.024 Uiso 1 1 calc R
C95 C 1.4183(3) 0.4331(3) 0.8226(4) 0.031(2) Uani 1 1 d U
H95A H 1.4219 0.4008 0.8514 0.046 Uiso 1 1 calc R
H95B H 1.4447 0.4245 0.8047 0.046 Uiso 1 1 calc R
H95C H 1.3776 0.4347 0.7907 0.046 Uiso 1 1 calc R
C96 C 1.4295(2) 0.5472(3) 0.8157(3) 0.0207(12) Uani 1 1 d U
C97 C 1.4059(2) 0.6016(3) 0.8260(3) 0.0244(13) Uani 1 1 d U
H97A H 1.3917 0.6025 0.8554 0.029 Uiso 1 1 calc R
C98 C 1.4035(2) 0.6536(3) 0.7936(3) 0.0282(13) Uani 1 1 d U
H98A H 1.3866 0.6894 0.8005 0.034 Uiso 1 1 calc R
C99 C 1.4251(2) 0.6552(3) 0.7508(3) 0.0241(12) Uani 1 1 d U
H99A H 1.4240 0.6916 0.7295 0.029 Uiso 1 1 calc R
C100 C 1.4486(2) 0.6007(3) 0.7405(3) 0.0244(13) Uani 1 1 d U
H10B H 1.4632 0.5999 0.7115 0.029 Uiso 1 1 calc R
C101 C 1.4504(2) 0.5471(3) 0.7734(3) 0.0235(12) Uani 1 1 d U
H10C H 1.4663 0.5107 0.7661 0.028 Uiso 1 1 calc R
C102 C 1.7406(3) 0.4674(3) 0.9223(3) 0.0274(13) Uani 1 1 d U
C103 C 1.7137(3) 0.4384(4) 0.8630(4) 0.0355(18) Uani 1 1 d U
H10D H 1.6793 0.4621 0.8356 0.053 Uiso 1 1 calc R
H10E H 1.7013 0.3970 0.8668 0.053 Uiso 1 1 calc R
H10F H 1.7423 0.4366 0.8468 0.053 Uiso 1 1 calc R
C104 C 1.7951(3) 0.4318(3) 0.9650(3) 0.0346(18) Uani 1 1 d U
H10G H 1.7832 0.3926 0.9749 0.052 Uiso 1 1 calc R
H10H H 1.8168 0.4553 1.0022 0.052 Uiso 1 1 calc R
H10I H 1.8204 0.4247 0.9454 0.052 Uiso 1 1 calc R
C105 C 1.7621(3) 0.5305(3) 0.9127(4) 0.0372(16) Uani 1 1 d U
H10J H 1.7281 0.5559 0.8878 0.056 Uiso 1 1 calc R
H10K H 1.7869 0.5253 0.8922 0.056 Uiso 1 1 calc R
H10L H 1.7849 0.5501 0.9519 0.056 Uiso 1 1 calc R
N16 n 1.5000 0.5932(4) 1.0000 0.0152(14) Uani 1 2 d SU
C106 C 1.4496(3) 0.6247(4) 0.9757(3) 0.0161(13) Uani 1 1 d U
H10M H 1.4133 0.6031 0.9578 0.019 Uiso 1 1 calc R
C107 C 1.4487(3) 0.6905(3) 0.9761(4) 0.0171(13) Uani 1 1 d U
H10N H 1.4120 0.7112 0.9595 0.021 Uiso 1 1 calc R
N17 n 1.5000 0.7239(4) 1.0000 0.0170(15) Uani 1 2 d SU
Fe6 Fe 1.5000 0.82259(6) 1.0000 0.0174(4) Uani 1 2 d SU
O6 O 1.4141(2) 0.8223(2) 0.9448(3) 0.0222(12) Uani 1 1 d U
C108 C 1.3842(3) 0.8232(4) 0.8850(4) 0.0217(12) Uani 1 1 d U
C109 C 1.3224(3) 0.8181(3) 0.8571(4) 0.0276(15) Uani 1 1 d U
H10O H 1.3026 0.8122 0.8812 0.033 Uiso 1 1 calc R
C110 C 1.2887(3) 0.8217(3) 0.7921(4) 0.0292(14) Uani 1 1 d U
H11D H 1.2470 0.8193 0.7749 0.035 Uiso 1 1 calc R
C111 C 1.3134(3) 0.8283(4) 0.7552(4) 0.0291(13) Uani 1 1 d U
C112 C 1.3749(3) 0.8319(3) 0.7808(4) 0.0248(13) Uani 1 1 d U
H11E H 1.3931 0.8365 0.7550 0.030 Uiso 1 1 calc R
C113 C 1.4098(3) 0.8288(4) 0.8431(4) 0.0238(12) Uani 1 1 d U
C114 C 1.4727(3) 0.8311(3) 0.8658(4) 0.0231(13) Uani 1 1 d U
H11F H 1.4861 0.8359 0.8360 0.028 Uiso 1 1 calc R
N18 n 1.5149(2) 0.8273(3) 0.9226(3) 0.0209(11) Uani 1 1 d U
C115 C 1.5760(3) 0.8270(3) 0.9324(4) 0.0200(12) Uani 1 1 d U
H11G H 1.6006 0.8451 0.9731 0.024 Uiso 1 1 calc R
C116 C 1.5891(3) 0.8626(3) 0.8866(4) 0.0341(18) Uani 1 1 d U
H11H H 1.5760 0.9048 0.8847 0.051 Uiso 1 1 calc R
H11I H 1.5683 0.8437 0.8466 0.051 Uiso 1 1 calc R
H11J H 1.6315 0.8619 0.8993 0.051 Uiso 1 1 calc R
C117 C 1.5962(3) 0.7611(3) 0.9341(4) 0.0186(14) Uani 1 1 d U
C118 C 1.5604(3) 0.7133(3) 0.9012(4) 0.0215(15) Uani 1 1 d U
H11K H 1.5205 0.7212 0.8737 0.026 Uiso 1 1 calc R
C119 C 1.5814(3) 0.6552(4) 0.9075(4) 0.0206(14) Uani 1 1 d U
H11L H 1.5554 0.6237 0.8842 0.025 Uiso 1 1 calc R
C120 C 1.6388(3) 0.6405(4) 0.9463(4) 0.0245(14) Uani 1 1 d U
H12A H 1.6530 0.6000 0.9494 0.029 Uiso 1 1 calc R
C121 C 1.6744(3) 0.6866(4) 0.9801(4) 0.0260(16) Uani 1 1 d U
H12B H 1.7139 0.6774 1.0081 0.031 Uiso 1 1 calc R
C122 C 1.6547(3) 0.7479(4) 0.9751(4) 0.0230(16) Uani 1 1 d U
H12C H 1.6804 0.7791 0.9990 0.028 Uiso 1 1 calc R
C123 C 1.2780(3) 0.8310(3) 0.6880(4) 0.0339(15) Uani 1 1 d U
C124 C 1.2125(3) 0.8238(3) 0.6653(4) 0.0344(16) Uani 1 1 d U
H12D H 1.1983 0.8544 0.6843 0.052 Uiso 1 1 calc R
H12E H 1.2041 0.7830 0.6754 0.052 Uiso 1 1 calc R
H12F H 1.1925 0.8293 0.6213 0.052 Uiso 1 1 calc R
C125 C 1.2889(3) 0.8925(4) 0.6626(4) 0.0390(17) Uani 1 1 d U
H12G H 1.2781 0.9266 0.6811 0.059 Uiso 1 1 calc R
H12H H 1.2648 0.8936 0.6187 0.059 Uiso 1 1 calc R
H12I H 1.3305 0.8957 0.6722 0.059 Uiso 1 1 calc R
C126 C 1.2965(3) 0.7764(4) 0.6569(4) 0.0374(17) Uani 1 1 d U
H12J H 1.3380 0.7807 0.6663 0.056 Uiso 1 1 calc R
H12K H 1.2722 0.7779 0.6130 0.056 Uiso 1 1 calc R
H12L H 1.2906 0.7373 0.6724 0.056 Uiso 1 1 calc R
N300 n 1.4698(3) 0.2195(3) 0.7426(3) 0.0232(16) Uani 0.75 1 d PU
C301 C 1.4318(3) 0.2476(4) 0.7306(4) 0.0214(18) Uani 0.75 1 d PU
C302 C 1.37878(18) 0.2862(2) 0.7144(2) 0.034(2) Uani 0.75 1 d PU
H30B H 1.3842 0.3253 0.6985 0.051 Uiso 0.75 1 calc PR
H30C H 1.3731 0.2932 0.7504 0.051 Uiso 0.75 1 calc PR
H30D H 1.3442 0.2655 0.6835 0.051 Uiso 0.75 1 calc PR
N400 n 1.51266(18) 0.3967(2) 0.7505(2) 0.0305(18) Uani 0.75 1 d PRU
C401 C 1.54592(18) 0.3617(2) 0.7560(2) 0.0263(19) Uani 0.75 1 d PRU
C402 C 1.58580(18) 0.3106(2) 0.7593(2) 0.040(2) Uani 0.75 1 d PRU
H40D H 1.6062 0.3207 0.7351 0.060 Uiso 0.75 1 calc PR
H40E H 1.5626 0.2734 0.7434 0.060 Uiso 0.75 1 calc PR
H40F H 1.6148 0.3042 0.8014 0.060 Uiso 0.75 1 calc PR
N500 n 1.5185(3) 1.0050(4) 0.6485(4) 0.056(2) Uani 0.75 1 d PU
C501 C 1.5683(4) 1.0021(6) 0.6684(5) 0.058(2) Uani 0.75 1 d PU
C502 C 1.6360(3) 0.9998(5) 0.6861(5) 0.050(2) Uani 0.75 1 d PU
H50A H 1.6586 0.9937 0.7298 0.075 Uiso 0.75 1 calc PR
H50B H 1.6479 1.0382 0.6747 0.075 Uiso 0.75 1 calc PR
H50C H 1.6437 0.9660 0.6648 0.075 Uiso 0.75 1 calc PR

loop_
_atom_site_aniso_label
_atom_site_aniso_U_11
_atom_site_aniso_U_22
_atom_site_aniso_U_33
_atom_site_aniso_U_23
_atom_site_aniso_U_13
_atom_site_aniso_U_12
N1 0.0273(19) 0.0255(19) 0.028(2) 0.000 0.0119(11) 0.000
C1 0.0276(16) 0.0257(16) 0.0290(17) 0.0002(9) 0.0115(10) 0.0008(9)
C2 0.0298(16) 0.0274(16) 0.0309(17) -0.0002(10) 0.0116(10) 0.0000(9)
N2 0.0264(17) 0.0240(16) 0.0272(18) 0.000 0.0110(10) 0.000
Fe1 0.0237(7) 0.0138(7) 0.0301(8) 0.000 0.0060(6) 0.000
O1 0.0224(12) 0.0220(14) 0.0238(13) 0.0005(9) 0.0094(9) 0.0007(9)
C3 0.0231(13) 0.0204(14) 0.0239(13) 0.0004(9) 0.0093(9) -0.0002(9)
C4 0.026(2) 0.019(3) 0.029(2) 0.000(3) 0.009(2) 0.003(2)
C5 0.0294(15) 0.0278(16) 0.0299(15) 0.0003(10) 0.0108(10) 0.0008(9)
C6 0.039(2) 0.037(3) 0.031(2) 0.010(2) 0.0070(19) -0.002(2)
C7 0.035(2) 0.027(3) 0.029(2) 0.009(3) 0.011(2) 0.000(3)
C8 0.0258(13) 0.0229(15) 0.0256(14) 0.0009(9) 0.0104(9) 0.0003(9)
C9 0.026(2) 0.018(3) 0.033(3) 0.007(3) 0.011(2) 0.003(3)
N3 0.0244(19) 0.013(2) 0.029(2) 0.000(2) 0.0069(18) -0.0010(19)
C10 0.0248(14) 0.0245(15) 0.0254(15) -0.0007(9) 0.0111(9) 0.0010(9)
C11 0.0314(17) 0.0301(17) 0.0317(18) 0.0001(10) 0.0137(11) -0.0001(10)
C12 0.022(2) 0.019(2) 0.027(3) 0.005(2) 0.012(2) -0.0028(19)
C13 0.021(2) 0.023(3) 0.026(3) 0.001(3) 0.008(2) -0.005(2)
C14 0.021(3) 0.029(3) 0.028(3) 0.006(3) 0.010(3) 0.007(2)
C15 0.035(3) 0.025(3) 0.028(4) 0.006(3) 0.011(3) 0.005(2)
C16 0.036(3) 0.028(3) 0.029(4) -0.003(3) 0.007(3) -0.002(3)
C17 0.027(3) 0.029(3) 0.029(3) 0.001(3) 0.003(3) 0.000(2)
C18 0.047(2) 0.067(3) 0.034(2) 0.011(2) 0.0148(18) 0.002(2)
C19 0.048(2) 0.068(3) 0.034(2) 0.010(2) 0.0146(19) 0.002(2)
C20 0.047(2) 0.067(3) 0.033(2) 0.012(2) 0.0153(19) 0.002(2)
C21 0.047(2) 0.068(3) 0.033(2) 0.010(2) 0.0156(19) 0.002(2)
N4 0.0169(16) 0.0146(15) 0.0168(17) 0.000 0.0064(10) 0.000
C22 0.0169(15) 0.0149(15) 0.0180(16) -0.0003(9) 0.0076(10) 0.0018(9)
C23 0.0165(15) 0.0147(15) 0.0166(16) 0.0001(9) 0.0069(9) -0.0011(9)
N5 0.0188(16) 0.0161(15) 0.0185(17) 0.000 0.0076(10) 0.000
Fe2 0.0157(6) 0.0074(7) 0.0192(7) 0.000 0.0074(5) 0.000
O2 0.0152(11) 0.0140(13) 0.0150(12) 0.0008(9) 0.0064(8) -0.0007(9)
C24 0.0135(12) 0.0111(13) 0.0137(13) -0.0001(9) 0.0052(9) -0.0005(9)
C25 0.0176(19) 0.015(3) 0.015(2) 0.003(2) 0.0037(17) 0.000(2)
C26 0.0165(13) 0.0170(14) 0.0192(14) 0.0004(9) 0.0073(9) 0.0002(9)
C27 0.0192(18) 0.015(2) 0.025(2) -0.002(2) 0.0098(17) 0.004(2)
C28 0.0147(12) 0.0126(14) 0.0148(13) -0.0006(9) 0.0062(9) 0.0001(9)
C29 0.0178(18) 0.011(2) 0.015(2) -0.002(2) 0.0062(16) 0.000(2)
C30 0.0174(13) 0.0156(15) 0.0164(14) 0.0001(9) 0.0060(9) -0.0002(9)
N6 0.0212(19) 0.010(2) 0.015(2) 0.0038(18) 0.0057(17) -0.0027(19)
C31 0.016(2) 0.017(2) 0.018(2) 0.001(2) 0.007(2) -0.001(2)
C32 0.0207(16) 0.0207(16) 0.0208(17) -0.0011(10) 0.0087(10) 0.0005(9)
C33 0.020(2) 0.020(2) 0.018(2) -0.003(2) 0.011(2) 0.000(2)
C34 0.031(3) 0.019(2) 0.025(3) -0.002(2) 0.014(2) 0.002(2)
C35 0.029(2) 0.026(2) 0.023(3) -0.003(2) 0.014(2) 0.001(2)
C36 0.0308(15) 0.0293(15) 0.0294(15) -0.0018(9) 0.0134(10) 0.0003(9)
C37 0.032(2) 0.022(2) 0.029(3) -0.003(2) 0.014(2) -0.002(2)
C38 0.031(3) 0.021(2) 0.023(3) 0.000(2) 0.015(2) -0.001(2)
C39 0.0334(13) 0.0378(15) 0.0368(15) 0.0020(13) 0.0217(12) 0.0002(12)
C40 0.0353(12) 0.0386(13) 0.0375(13) 0.0018(9) 0.0186(9) -0.0004(9)
C41 0.0365(17) 0.0400(18) 0.0386(18) 0.0003(16) 0.0219(16) 0.0023(16)
C42 0.0337(16) 0.0391(18) 0.0371(18) 0.0026(16) 0.0209(15) -0.0008(16)
N7 0.0140(15) 0.0114(15) 0.0129(16) 0.000 0.0054(10) 0.000
C43 0.0131(14) 0.0115(14) 0.0125(15) -0.0008(9) 0.0059(9) 0.0009(9)
C44 0.0142(14) 0.0129(14) 0.0136(15) 0.0006(9) 0.0065(9) -0.0012(9)
N8 0.0130(16) 0.0116(16) 0.0129(17) 0.000 0.0055(10) 0.000
Fe3 0.0166(6) 0.0098(7) 0.0277(8) 0.000 0.0060(6) 0.000
O3 0.0238(13) 0.0233(14) 0.0258(14) -0.0006(9) 0.0108(9) 0.0007(9)
C45 0.0256(14) 0.0224(15) 0.0258(14) -0.0011(9) 0.0100(9) 0.0007(9)
C46 0.030(2) 0.021(3) 0.029(3) -0.004(3) 0.012(2) 0.000(3)
C47 0.027(3) 0.023(3) 0.033(3) -0.004(3) 0.009(2) -0.003(3)
C48 0.036(2) 0.027(3) 0.030(2) -0.006(2) 0.011(2) -0.003(2)
C49 0.036(2) 0.023(3) 0.032(3) 0.000(3) 0.018(2) -0.004(3)
C50 0.030(2) 0.016(2) 0.030(2) -0.002(3) 0.0112(18) -0.002(2)
C51 0.031(2) 0.017(3) 0.037(3) -0.008(3) 0.018(2) -0.005(3)
N9 0.025(2) 0.017(3) 0.041(3) -0.006(2) 0.015(2) 0.000(2)
C52 0.026(2) 0.022(3) 0.042(3) -0.004(3) 0.022(2) -0.002(2)
C53 0.0318(18) 0.0312(18) 0.0332(18) -0.0020(10) 0.0153(11) -0.0004(10)
C54 0.026(2) 0.014(2) 0.037(3) -0.005(2) 0.019(2) -0.001(2)
C55 0.029(3) 0.023(3) 0.026(3) -0.005(2) 0.016(2) -0.004(2)
C56 0.037(3) 0.023(3) 0.035(3) 0.005(3) 0.017(3) -0.004(2)
C57 0.034(3) 0.024(3) 0.038(4) -0.004(3) 0.023(3) -0.010(2)
C58 0.023(3) 0.030(3) 0.041(4) -0.007(3) 0.017(3) -0.005(2)
C59 0.024(3) 0.020(3) 0.039(4) 0.001(3) 0.016(2) 0.002(2)
C60 0.048(2) 0.043(2) 0.029(2) -0.005(2) 0.0071(18) -0.010(2)
C61 0.049(2) 0.044(3) 0.029(2) -0.006(2) 0.007(2) -0.012(2)
C62 0.049(2) 0.044(3) 0.029(2) -0.004(2) 0.008(2) -0.009(2)
C63 0.049(2) 0.045(3) 0.028(2) -0.004(2) 0.006(2) -0.010(2)
N10 0.0262(19) 0.0246(19) 0.027(2) 0.000 0.0111(11) 0.000
C64 0.0290(16) 0.0269(16) 0.0299(17) -0.0013(9) 0.0107(10) -0.0005(9)
C65 0.0271(15) 0.0239(15) 0.0275(16) 0.0000(9) 0.0094(9) 0.0003(9)
N11 0.0232(17) 0.0204(16) 0.0239(17) 0.000 0.0094(10) 0.000
Fe4 0.0182(6) 0.0103(7) 0.0246(8) 0.000 0.0062(6) 0.000
O4 0.0208(18) 0.012(2) 0.017(2) -0.005(2) 0.0057(17) 0.0007(16)
C66 0.0158(13) 0.0122(14) 0.0155(13) -0.0006(9) 0.0060(9) 0.0001(9)
C67 0.019(2) 0.014(3) 0.023(3) 0.001(3) 0.0115(19) 0.000(2)
C68 0.018(2) 0.019(3) 0.025(3) 0.003(3) 0.0093(19) 0.003(2)
C69 0.023(2) 0.018(2) 0.022(2) 0.002(2) 0.0072(18) 0.002(2)
C70 0.0192(13) 0.0179(15) 0.0185(14) -0.0007(9) 0.0085(9) 0.0003(9)
C71 0.0178(13) 0.0160(14) 0.0172(13) 0.0007(9) 0.0072(9) -0.0011(9)
C72 0.0200(13) 0.0188(15) 0.0201(14) -0.0001(9) 0.0092(9) 0.0003(9)
N12 0.0172(18) 0.019(3) 0.026(2) -0.003(2) 0.0100(18) 0.003(2)
C73 0.019(2) 0.023(2) 0.028(3) -0.003(2) 0.011(2) -0.001(2)
C74 0.024(3) 0.024(3) 0.042(5) -0.001(3) 0.015(3) 0.006(3)
C75 0.025(2) 0.021(2) 0.028(3) -0.002(2) 0.012(2) -0.005(2)
C76 0.0303(16) 0.0295(16) 0.0299(17) -0.0002(10) 0.0123(10) -0.0010(9)
C77 0.0324(17) 0.0309(17) 0.0322(17) 0.0011(10) 0.0137(10) -0.0007(9)
C78 0.032(3) 0.030(3) 0.031(3) -0.003(3) 0.016(2) -0.010(2)
C79 0.020(3) 0.037(3) 0.031(4) -0.003(3) 0.010(2) -0.007(2)
C80 0.028(3) 0.027(3) 0.032(3) 0.003(3) 0.016(2) -0.003(2)
C81 0.024(2) 0.024(3) 0.024(3) -0.002(3) 0.009(2) -0.003(2)
C82 0.0301(16) 0.0304(17) 0.0304(18) -0.0015(10) 0.0128(10) -0.0011(9)
C83 0.0368(18) 0.0354(18) 0.0352(19) 0.0016(10) 0.0148(11) 0.0003(10)
C84 0.031(3) 0.050(5) 0.020(4) -0.002(4) 0.007(3) -0.006(3)
N13 0.028(3) 0.008(2) 0.025(4) 0.000 0.010(3) 0.000
C85 0.0195(16) 0.0172(15) 0.0201(16) 0.0002(9) 0.0082(10) -0.0004(9)
C86 0.0160(15) 0.0140(15) 0.0163(16) -0.0003(9) 0.0070(9) 0.0005(9)
N14 0.0195(16) 0.0161(15) 0.0187(17) 0.000 0.0069(10) 0.000
Fe5 0.0143(6) 0.0071(7) 0.0185(7) 0.000 0.0049(5) 0.000
O5 0.0171(16) 0.010(2) 0.020(2) -0.003(2) 0.0097(15) -0.0014(16)
C87 0.0168(12) 0.0139(13) 0.0170(13) -0.0003(9) 0.0068(9) -0.0001(9)
C88 0.0166(19) 0.013(3) 0.019(2) 0.001(2) 0.0059(17) 0.000(2)
C89 0.0195(14) 0.0202(15) 0.0211(14) 0.0007(9) 0.0085(9) -0.0010(9)
C90 0.0190(19) 0.017(2) 0.026(2) -0.001(2) 0.0106(18) 0.0005(19)
C91 0.026(2) 0.016(3) 0.020(3) 0.003(2) 0.0113(19) 0.002(2)
C92 0.0204(18) 0.012(2) 0.019(2) 0.003(2) 0.0101(17) 0.000(2)
C93 0.021(2) 0.010(3) 0.019(2) -0.004(2) 0.0047(18) -0.001(2)
N15 0.0209(19) 0.015(2) 0.022(2) -0.0011(19) 0.0040(17) 0.002(2)
C94 0.012(2) 0.025(2) 0.021(2) -0.002(2) 0.0053(19) 0.001(2)
C95 0.025(4) 0.031(3) 0.025(5) 0.005(3) 0.001(3) -0.009(3)
C96 0.011(2) 0.024(2) 0.021(3) 0.000(2) 0.0012(19) 0.0020(19)
C97 0.018(2) 0.027(2) 0.023(3) 0.002(2) 0.005(2) 0.007(2)
C98 0.025(2) 0.022(2) 0.028(3) -0.003(2) 0.003(2) 0.004(2)
C99 0.0237(14) 0.0219(14) 0.0243(15) 0.0001(9) 0.0086(9) -0.0002(9)
C100 0.023(2) 0.022(3) 0.024(3) 0.002(2) 0.007(2) 0.002(2)
C101 0.017(2) 0.025(2) 0.023(3) 0.001(2) 0.004(2) 0.007(2)
C102 0.021(2) 0.029(3) 0.033(3) 0.003(2) 0.013(2) 0.000(2)
C103 0.032(4) 0.046(4) 0.034(4) 0.004(3) 0.020(3) 0.015(3)
C104 0.033(3) 0.035(4) 0.037(4) 0.000(3) 0.017(3) 0.013(3)
C105 0.0371(18) 0.0382(18) 0.0380(19) 0.0020(10) 0.0184(11) -0.0003(10)
N16 0.0159(16) 0.0131(15) 0.0154(17) 0.000 0.0061(10) 0.000
C106 0.0168(15) 0.0141(14) 0.0165(16) 0.0004(9) 0.0068(9) -0.0009(9)
C107 0.0173(15) 0.0159(15) 0.0181(16) -0.0004(9) 0.0080(10) 0.0016(9)
N17 0.0179(16) 0.0146(16) 0.0174(17) 0.000 0.0069(10) 0.000
Fe6 0.0166(6) 0.0073(7) 0.0236(8) 0.000 0.0051(6) 0.000
O6 0.0235(19) 0.012(2) 0.026(2) -0.001(2) 0.0071(18) -0.0018(18)
C108 0.0221(13) 0.0190(15) 0.0224(14) 0.0001(9) 0.0087(9) -0.0006(9)
C109 0.024(2) 0.024(3) 0.030(3) -0.006(3) 0.007(2) 0.001(2)
C110 0.015(2) 0.031(3) 0.034(3) -0.005(3) 0.004(2) 0.004(3)
C111 0.025(2) 0.025(3) 0.030(2) -0.001(2) 0.0050(18) 0.000(2)
C112 0.0254(14) 0.0245(16) 0.0250(15) 0.0014(10) 0.0118(9) 0.0008(9)
C113 0.0268(19) 0.016(2) 0.025(2) -0.005(2) 0.0089(17) 0.006(2)
C114 0.026(2) 0.018(3) 0.027(2) -0.002(3) 0.0129(19) 0.004(2)
N18 0.0210(13) 0.0191(14) 0.0215(14) 0.0000(9) 0.0088(9) 0.0002(9)
C115 0.020(2) 0.017(2) 0.021(3) 0.000(2) 0.0072(19) 0.003(2)
C116 0.030(3) 0.025(3) 0.051(5) 0.015(3) 0.021(3) 0.005(3)
C117 0.015(2) 0.016(2) 0.022(3) -0.001(2) 0.007(2) 0.0013(19)
C118 0.019(2) 0.023(3) 0.021(3) -0.003(3) 0.008(2) 0.002(2)
C119 0.027(2) 0.021(3) 0.018(3) -0.003(3) 0.014(2) 0.000(2)
C120 0.0246(15) 0.0246(16) 0.0251(16) 0.0001(10) 0.0119(10) -0.0001(9)
C121 0.015(2) 0.025(3) 0.035(3) 0.004(3) 0.009(2) 0.006(2)
C122 0.016(2) 0.022(3) 0.029(3) -0.004(3) 0.009(2) 0.003(2)
C123 0.030(2) 0.030(3) 0.033(3) -0.003(3) 0.007(2) 0.007(3)
C124 0.0343(17) 0.0342(18) 0.0332(18) -0.0008(10) 0.0141(11) 0.0006(9)
C125 0.0395(19) 0.0382(19) 0.038(2) 0.0008(10) 0.0167(11) 0.0014(10)
C126 0.0376(19) 0.0377(19) 0.037(2) -0.0008(10) 0.0170(12) 0.0010(10)
N300 0.0238(17) 0.0239(18) 0.0223(19) 0.0010(10) 0.0106(11) -0.0026(9)
C301 0.0224(19) 0.0210(19) 0.021(2) 0.0011(10) 0.0100(11) -0.0032(9)
C302 0.034(2) 0.033(2) 0.034(2) -0.0005(10) 0.0153(12) 0.0004(10)
N400 0.0307(19) 0.032(2) 0.030(2) -0.0003(10) 0.0147(12) -0.0012(9)
C401 0.026(2) 0.026(2) 0.026(2) 0.0007(10) 0.0122(12) -0.0027(10)
C402 0.040(2) 0.040(2) 0.040(2) -0.0006(10) 0.0178(13) -0.0006(10)
N500 0.057(2) 0.054(2) 0.058(2) 0.0006(10) 0.0262(12) -0.0011(10)
C501 0.059(2) 0.056(2) 0.058(2) -0.0002(10) 0.0259(13) -0.0001(10)
C502 0.053(2) 0.048(2) 0.049(2) 0.0000(10) 0.0220(13) 0.0006(10)

loop_
_atom_type_symbol
_atom_type_description
_atom_type_scat_dispersion_real
_atom_type_scat_dispersion_imag
_atom_type_scat_source
C C 0.0033 0.0016 'International Tables Vol C Tables 4.2.6.8 and 6.1.1.4'
H H 0.0000 0.0000 'International Tables Vol C Tables 4.2.6.8 and 6.1.1.4'
N N 0.0061 0.0033 'International Tables Vol C Tables 4.2.6.8 and 6.1.1.4'
O O 0.0106 0.0060 'International Tables Vol C Tables 4.2.6.8 and 6.1.1.4'
Fe Fe 0.3463 0.8444 'International Tables Vol C Tables 4.2.6.8 and 6.1.1.4'

loop_
_geom_angle_atom_site_label_1
_geom_angle_atom_site_label_2
_geom_angle_atom_site_label_3
_geom_angle
_geom_angle_site_symmetry_1
_geom_angle_site_symmetry_3
C1 N1 C1 116.6(10) . 2_856
C1 N1 Fe3 121.7(5) . 1_545
C1 N1 Fe3 121.7(5) 2_856 1_545
N1 C1 C2 121.9(8) . .
N1 C1 H1A 119.0 . .
C2 C1 H1A 119.0 . .
N2 C2 C1 121.4(8) . .
N2 C2 H2A 119.3 . .
C1 C2 H2A 119.3 . .
C2 N2 C2 116.7(10) 2_856 .
C2 N2 Fe1 121.7(5) 2_856 .
C2 N2 Fe1 121.7(5) . .
O1 Fe1 O1 179.9(3) 2_856 .
O1 Fe1 N2 90.05(16) 2_856 .
O1 Fe1 N2 90.05(16) . .
O1 Fe1 N4 89.95(16) 2_856 .
O1 Fe1 N4 89.95(16) . .
N2 Fe1 N4 180.000(3) . .
O1 Fe1 N3 84.2(2) 2_856 2_856
O1 Fe1 N3 95.8(2) . 2_856
N2 Fe1 N3 87.38(16) . 2_856
N4 Fe1 N3 92.62(16) . 2_856
O1 Fe1 N3 95.8(2) 2_856 .
O1 Fe1 N3 84.2(2) . .
N2 Fe1 N3 87.38(16) . .
N4 Fe1 N3 92.62(16) . .
N3 Fe1 N3 174.8(3) 2_856 .
C3 O1 Fe1 135.6(5) . .
O1 C3 C8 123.3(7) . .
O1 C3 C4 120.7(8) . .
C8 C3 C4 115.9(8) . .
C5 C4 C3 121.8(8) . .
C5 C4 H4A 119.1 . .
C3 C4 H4A 119.1 . .
C4 C5 C6 123.8(7) . .
C4 C5 H5A 118.1 . .
C6 C5 H5A 118.1 . .
C7 C6 C5 118.1(8) . .
C7 C6 C18 115.5(8) . .
C5 C6 C18 126.3(7) . .
C6 C7 C8 118.1(8) . .
C6 C7 H7A 121.0 . .
C8 C7 H7A 121.0 . .
C3 C8 C9 126.6(8) . .
C3 C8 C7 122.1(7) . .
C9 C8 C7 111.3(8) . .
N3 C9 C8 129.8(9) . .
N3 C9 H9A 115.1 . .
C8 C9 H9A 115.1 . .
C9 N3 C10 115.1(7) . .
C9 N3 Fe1 120.1(6) . .
C10 N3 Fe1 124.8(5) . .
N3 C10 C12 108.9(6) . .
N3 C10 C11 112.2(6) . .
C12 C10 C11 112.4(6) . .
N3 C10 H10A 107.7 . .
C12 C10 H10A 107.7 . .
C11 C10 H10A 107.7 . .
C10 C11 H11A 109.5 . .
C10 C11 H11B 109.5 . .
H11A C11 H11B 109.5 . .
C10 C11 H11C 109.5 . .
H11A C11 H11C 109.5 . .
H11B C11 H11C 109.5 . .
C13 C12 C17 116.7(7) . .
C13 C12 C10 127.4(7) . .
C17 C12 C10 114.7(7) . .
C14 C13 C12 123.0(8) . .
C14 C13 H13A 118.5 . .
C12 C13 H13A 118.5 . .
C13 C14 C15 119.3(7) . .
C13 C14 H14A 120.4 . .
C15 C14 H14A 120.4 . .
C16 C15 C14 121.8(8) . .
C16 C15 H15A 119.1 . .
C14 C15 H15A 119.1 . .
C15 C16 C17 116.1(8) . .
C15 C16 H16A 122.0 . .
C17 C16 H16A 122.0 . .
C12 C17 C16 122.7(7) . .
C12 C17 H17A 118.6 . .
C16 C17 H17A 118.6 . .
C20 C18 C21 111.4(8) . .
C20 C18 C6 112.2(8) . .
C21 C18 C6 112.8(8) . .
C20 C18 C19 103.9(8) . .
C21 C18 C19 107.2(8) . .
C6 C18 C19 108.8(7) . .
C18 C19 H19A 109.5 . .
C18 C19 H19B 109.5 . .
H19A C19 H19B 109.5 . .
C18 C19 H19C 109.5 . .
H19A C19 H19C 109.5 . .
H19B C19 H19C 109.5 . .
C18 C20 H20A 109.5 . .
C18 C20 H20B 109.5 . .
H20A C20 H20B 109.5 . .
C18 C20 H20C 109.5 . .
H20A C20 H20C 109.5 . .
H20B C20 H20C 109.5 . .
C18 C21 H21A 109.5 . .
C18 C21 H21B 109.5 . .
H21A C21 H21B 109.5 . .
C18 C21 H21C 109.5 . .
H21A C21 H21C 109.5 . .
H21B C21 H21C 109.5 . .
C22 N4 C22 114.9(9) . 2_856
C22 N4 Fe1 122.5(5) . .
C22 N4 Fe1 122.6(5) 2_856 .
N4 C22 C23 123.5(7) . .
N4 C22 H22A 118.2 . .
C23 C22 H22A 118.2 . .
C22 C23 N5 121.4(7) . .
C22 C23 H23A 119.3 . .
N5 C23 H23A 119.3 . .
C23 N5 C23 114.9(9) 2_856 .
C23 N5 Fe2 122.5(5) 2_856 .
C23 N5 Fe2 122.5(5) . .
O2 Fe2 O2 178.1(3) 2_856 .
O2 Fe2 N6 87.0(2) 2_856 2_856
O2 Fe2 N6 93.2(2) . 2_856
O2 Fe2 N6 93.2(2) 2_856 .
O2 Fe2 N6 87.0(2) . .
N6 Fe2 N6 171.8(3) 2_856 .
O2 Fe2 N7 90.94(15) 2_856 .
O2 Fe2 N7 90.94(15) . .
N6 Fe2 N7 85.88(16) 2_856 .
N6 Fe2 N7 85.88(16) . .
O2 Fe2 N5 89.06(15) 2_856 .
O2 Fe2 N5 89.06(15) . .
N6 Fe2 N5 94.12(16) 2_856 .
N6 Fe2 N5 94.12(16) . .
N7 Fe2 N5 180.000(4) . .
C24 O2 Fe2 131.5(4) . .
O2 C24 C29 126.5(5) . .
O2 C24 C25 118.5(6) . .
C29 C24 C25 115.0(6) . .
C26 C25 C24 120.9(7) . .
C26 C25 H25A 119.5 . .
C24 C25 H25A 119.5 . .
C27 C26 C25 122.3(5) . .
C27 C26 H26A 118.8 . .
C25 C26 H26A 118.8 . .
C28 C27 C26 116.5(6) . .
C28 C27 C39 120.7(6) . .
C26 C27 C39 122.8(5) . .
C27 C28 C29 123.4(7) . .
C27 C28 H28A 118.3 . .
C29 C28 H28A 118.3 . .
C28 C29 C24 121.7(6) . .
C28 C29 C30 116.0(7) . .
C24 C29 C30 122.4(7) . .
N6 C30 C29 125.7(7) . .
N6 C30 H30A 117.1 . .
C29 C30 H30A 117.1 . .
C30 N6 C31 116.8(7) . .
C30 N6 Fe2 126.7(5) . .
C31 N6 Fe2 116.3(4) . .
N6 C31 C32 108.8(5) . .
N6 C31 C33 113.4(5) . .
C32 C31 C33 116.2(6) . .
N6 C31 H31A 105.9 . .
C32 C31 H31A 105.9 . .
C33 C31 H31A 105.9 . .
C31 C32 H32A 109.5 . .
C31 C32 H32B 109.5 . .
H32A C32 H32B 109.5 . .
C31 C32 H32C 109.5 . .
H32A C32 H32C 109.5 . .
H32B C32 H32C 109.5 . .
C38 C33 C34 119.2(7) . .
C38 C33 C31 120.3(8) . .
C34 C33 C31 120.5(7) . .
C33 C34 C35 121.1(6) . .
C33 C34 H34A 119.5 . .
C35 C34 H34A 119.5 . .
C36 C35 C34 117.9(7) . .
C36 C35 H35A 121.0 . .
C34 C35 H35A 121.0 . .
C37 C36 C35 119.2(7) . .
C37 C36 H36A 120.4 . .
C35 C36 H36A 120.4 . .
C36 C37 C38 121.3(7) . .
C36 C37 H37A 119.3 . .
C38 C37 H37A 119.3 . .
C33 C38 C37 121.3(7) . .
C33 C38 H38A 119.3 . .
C37 C38 H38A 119.3 . .
C40 C39 C27 112.9(6) . .
C40 C39 C42 109.3(6) . .
C27 C39 C42 109.2(6) . .
C40 C39 C41 109.9(6) . .
C27 C39 C41 107.0(6) . .
C42 C39 C41 108.4(6) . .
C39 C40 H40A 109.5 . .
C39 C40 H40B 109.5 . .
H40A C40 H40B 109.5 . .
C39 C40 H40C 109.5 . .
H40A C40 H40C 109.5 . .
H40B C40 H40C 109.5 . .
C39 C41 H41A 109.5 . .
C39 C41 H41B 109.5 . .
H41A C41 H41B 109.5 . .
C39 C41 H41C 109.5 . .
H41A C41 H41C 109.5 . .
H41B C41 H41C 109.5 . .
C39 C42 H42A 109.5 . .
C39 C42 H42B 109.5 . .
H42A C42 H42B 109.5 . .
C39 C42 H42C 109.5 . .
H42A C42 H42C 109.5 . .
H42B C42 H42C 109.5 . .
C43 N7 C43 113.5(8) . 2_856
C43 N7 Fe2 123.3(4) . .
C43 N7 Fe2 123.3(4) 2_856 .
N7 C43 C44 124.6(6) . .
N7 C43 H43A 117.7 . .
C44 C43 H43A 117.7 . .
N8 C44 C43 120.1(6) . .
N8 C44 H44A 120.0 . .
C43 C44 H44A 120.0 . .
C44 N8 C44 117.1(8) 2_856 .
C44 N8 Fe3 121.5(4) 2_856 .
C44 N8 Fe3 121.5(4) . .
O3 Fe3 O3 179.7(3) 2_856 .
O3 Fe3 N9 87.1(2) 2_856 2_856
O3 Fe3 N9 92.9(2) . 2_856
O3 Fe3 N9 92.9(2) 2_856 .
O3 Fe3 N9 87.1(2) . .
N9 Fe3 N9 175.5(4) 2_856 .
O3 Fe3 N8 90.15(17) 2_856 .
O3 Fe3 N8 90.15(17) . .
N9 Fe3 N8 92.26(18) 2_856 .
N9 Fe3 N8 92.26(18) . .
O3 Fe3 N1 89.85(17) 2_856 1_565
O3 Fe3 N1 89.85(17) . 1_565
N9 Fe3 N1 87.74(18) 2_856 1_565
N9 Fe3 N1 87.74(18) . 1_565
N8 Fe3 N1 180.000(6) . 1_565
C45 O3 Fe3 132.2(5) . .
O3 C45 C46 116.6(8) . .
O3 C45 C50 124.3(7) . .
C46 C45 C50 119.0(9) . .
C47 C46 C45 119.0(9) . .
C47 C46 H46A 120.5 . .
C45 C46 H46A 120.5 . .
C46 C47 C48 124.2(8) . .
C46 C47 H47A 117.9 . .
C48 C47 H47A 117.9 . .
C47 C48 C49 110.4(8) . .
C47 C48 C60 125.9(7) . .
C49 C48 C60 123.7(9) . .
C50 C49 C48 130.1(9) . .
C50 C49 H49A 115.0 . .
C48 C49 H49A 115.0 . .
C49 C50 C45 117.1(8) . .
C49 C50 C51 117.4(9) . .
C45 C50 C51 125.4(9) . .
N9 C51 C50 123.8(9) . .
N9 C51 H51A 118.1 . .
C50 C51 H51A 118.1 . .
C51 N9 C52 115.5(7) . .
C51 N9 Fe3 126.9(5) . .
C52 N9 Fe3 117.2(5) . .
N9 C52 C53 117.1(6) . .
N9 C52 C54 107.8(6) . .
C53 C52 C54 110.3(6) . .
N9 C52 H52A 107.1 . .
C53 C52 H52A 107.1 . .
C54 C52 H52A 107.1 . .
C52 C53 H53A 109.5 . .
C52 C53 H53B 109.5 . .
H53A C53 H53B 109.5 . .
C52 C53 H53C 109.5 . .
H53A C53 H53C 109.5 . .
H53B C53 H53C 109.5 . .
C55 C54 C59 119.2(7) . .
C55 C54 C52 123.0(7) . .
C59 C54 C52 117.5(7) . .
C54 C55 C56 120.7(8) . .
C54 C55 H55A 119.6 . .
C56 C55 H55A 119.6 . .
C57 C56 C55 119.4(8) . .
C57 C56 H56A 120.3 . .
C55 C56 H56A 120.3 . .
C58 C57 C56 120.9(8) . .
C58 C57 H57A 119.5 . .
C56 C57 H57A 119.5 . .
C57 C58 C59 118.9(8) . .
C57 C58 H58A 120.5 . .
C59 C58 H58A 120.5 . .
C54 C59 C58 120.3(8) . .
C54 C59 H59A 119.8 . .
C58 C59 H59A 119.8 . .
C61 C60 C63 110.1(7) . .
C61 C60 C62 112.3(9) . .
C63 C60 C62 109.6(7) . .
C61 C60 C48 108.0(7) . .
C63 C60 C48 109.4(8) . .
C62 C60 C48 107.3(6) . .
C60 C61 H61A 109.5 . .
C60 C61 H61B 109.5 . .
H61A C61 H61B 109.5 . .
C60 C61 H61C 109.5 . .
H61A C61 H61C 109.5 . .
H61B C61 H61C 109.5 . .
C60 C62 H62A 109.5 . .
C60 C62 H62B 109.5 . .
H62A C62 H62B 109.5 . .
C60 C62 H62C 109.5 . .
H62A C62 H62C 109.5 . .
H62B C62 H62C 109.5 . .
C60 C63 H63A 109.5 . .
C60 C63 H63B 109.5 . .
H63A C63 H63B 109.5 . .
C60 C63 H63C 109.5 . .
H63A C63 H63C 109.5 . .
H63B C63 H63C 109.5 . .
C64 N10 C64 112.1(10) 2_857 .
C64 N10 Fe6 124.0(5) 2_857 1_545
C64 N10 Fe6 124.0(5) . 1_545
N10 C64 C65 124.2(8) . .
N10 C64 H64A 117.9 . .
C65 C64 H64A 117.9 . .
N11 C65 C64 120.3(8) . .
N11 C65 H65A 119.9 . .
C64 C65 H65A 119.9 . .
C65 N11 C65 118.6(10) . 2_857
C65 N11 Fe4 120.7(5) . .
C65 N11 Fe4 120.7(5) 2_857 .
O4 Fe4 O4 178.8(3) 2_857 .
O4 Fe4 N12 95.1(2) 2_857 .
O4 Fe4 N12 84.9(2) . .
O4 Fe4 N12 84.9(2) 2_857 2_857
O4 Fe4 N12 95.1(2) . 2_857
N12 Fe4 N12 173.0(3) . 2_857
O4 Fe4 N13 89.38(16) 2_857 .
O4 Fe4 N13 89.38(16) . .
N12 Fe4 N13 93.52(17) . .
N12 Fe4 N13 93.52(17) 2_857 .
O4 Fe4 N11 90.62(16) 2_857 .
O4 Fe4 N11 90.62(16) . .
N12 Fe4 N11 86.48(17) . .
N12 Fe4 N11 86.48(17) 2_857 .
N13 Fe4 N11 180.000(3) . .
C66 O4 Fe4 135.4(5) . .
O4 C66 C71 122.5(6) . .
O4 C66 C67 119.3(7) . .
C71 C66 C67 118.2(7) . .
C68 C67 C66 121.0(7) . .
C68 C67 H67A 119.5 . .
C66 C67 H67A 119.5 . .
C67 C68 C69 123.2(6) . .
C67 C68 H68A 118.4 . .
C69 C68 H68A 118.4 . .
C70 C69 C68 115.4(7) . .
C70 C69 C81 121.9(7) . .
C68 C69 C81 122.6(6) . .
C69 C70 C71 121.7(7) . .
C69 C70 H70A 119.2 . .
C71 C70 H70A 119.2 . .
C66 C71 C72 126.7(7) . .
C66 C71 C70 120.3(6) . .
C72 C71 C70 113.0(7) . .
N12 C72 C71 126.6(7) . .
N12 C72 H72A 116.7 . .
C71 C72 H72A 116.7 . .
C72 N12 C73 113.1(7) . .
C72 N12 Fe4 123.4(5) . .
C73 N12 Fe4 123.3(4) . .
C75 C73 N12 110.6(6) . .
C75 C73 C74 115.5(5) . .
N12 C73 C74 108.3(6) . .
C75 C73 H73A 107.4 . .
N12 C73 H73A 107.4 . .
C74 C73 H73A 107.4 . .
C73 C74 H74A 109.5 . .
C73 C74 H74B 109.5 . .
H74A C74 H74B 109.5 . .
C73 C74 H74C 109.5 . .
H74A C74 H74C 109.5 . .
H74B C74 H74C 109.5 . .
C80 C75 C76 116.5(7) . .
C80 C75 C73 125.5(7) . .
C76 C75 C73 118.0(6) . .
C77 C76 C75 120.9(7) . .
C77 C76 H76A 119.5 . .
C75 C76 H76A 119.5 . .
C76 C77 C78 121.8(8) . .
C76 C77 H77A 119.1 . .
C78 C77 H77A 119.1 . .
C79 C78 C77 115.9(8) . .
C79 C78 H78A 122.1 . .
C77 C78 H78A 122.1 . .
C80 C79 C78 123.3(7) . .
C80 C79 H79A 118.4 . .
C78 C79 H79A 118.4 . .
C79 C80 C75 121.1(8) . .
C79 C80 H80A 119.4 . .
C75 C80 H80A 119.4 . .
C84 C81 C69 114.3(5) . .
C84 C81 C82 110.8(6) . .
C69 C81 C82 108.3(6) . .
C84 C81 C83 107.2(6) . .
C69 C81 C83 108.0(6) . .
C82 C81 C83 107.9(5) . .
C81 C82 H82A 109.5 . .
C81 C82 H82B 109.5 . .
H82A C82 H82B 109.5 . .
C81 C82 H82C 109.5 . .
H82A C82 H82C 109.5 . .
H82B C82 H82C 109.5 . .
C81 C83 H83A 109.5 . .
C81 C83 H83B 109.5 . .
H83A C83 H83B 109.5 . .
C81 C83 H83C 109.5 . .
H83A C83 H83C 109.5 . .
H83B C83 H83C 109.5 . .
C81 C84 H84A 109.5 . .
C81 C84 H84B 109.5 . .
H84A C84 H84B 109.5 . .
C81 C84 H84C 109.5 . .
H84A C84 H84C 109.5 . .
H84B C84 H84C 109.5 . .
C85 N13 C85 113.7(9) 2_857 .
C85 N13 Fe4 123.2(4) 2_857 .
C85 N13 Fe4 123.2(4) . .
C86 C85 N13 123.3(7) . .
C86 C85 H85A 118.3 . .
N13 C85 H85A 118.3 . .
N14 C86 C85 121.1(7) . .
N14 C86 H86A 119.4 . .
C85 C86 H86A 119.4 . .
C86 N14 C86 117.2(9) . 2_857
C86 N14 Fe5 121.4(5) . .
C86 N14 Fe5 121.4(5) 2_857 .
O5 Fe5 O5 179.0(3) . 2_857
O5 Fe5 N15 88.0(2) . .
O5 Fe5 N15 92.0(2) 2_857 .
O5 Fe5 N15 92.0(2) . 2_857
O5 Fe5 N15 88.0(2) 2_857 2_857
N15 Fe5 N15 178.3(3) . 2_857
O5 Fe5 N16 89.49(15) . .
O5 Fe5 N16 89.49(15) 2_857 .
N15 Fe5 N16 90.85(17) . .
N15 Fe5 N16 90.85(17) 2_857 .
O5 Fe5 N14 90.51(15) . .
O5 Fe5 N14 90.51(15) 2_857 .
N15 Fe5 N14 89.15(17) . .
N15 Fe5 N14 89.15(17) 2_857 .
N16 Fe5 N14 180.000(3) . .
C87 O5 Fe5 133.2(5) . .
O5 C87 C88 120.9(7) . .
O5 C87 C92 122.1(5) . .
C88 C87 C92 117.0(7) . .
C89 C88 C87 122.2(7) . .
C89 C88 H88A 118.9 . .
C87 C88 H88A 118.9 . .
C88 C89 C90 124.2(6) . .
C88 C89 H89A 117.9 . .
C90 C89 H89A 117.9 . .
C91 C90 C89 113.2(6) . .
C91 C90 C102 123.3(7) . .
C89 C90 C102 123.4(6) . .
C90 C91 C92 125.0(7) . .
C90 C91 H91A 117.5 . .
C92 C91 H91A 117.5 . .
C87 C92 C91 118.1(6) . .
C87 C92 C93 125.6(7) . .
C91 C92 C93 116.3(7) . .
N15 C93 C92 127.1(7) . .
N15 C93 H93A 116.4 . .
C92 C93 H93A 116.4 . .
C93 N15 C94 114.9(6) . .
C93 N15 Fe5 123.4(5) . .
C94 N15 Fe5 121.6(4) . .
N15 C94 C96 112.9(5) . .
N15 C94 C95 110.8(6) . .
C96 C94 C95 114.9(6) . .
N15 C94 H94A 105.8 . .
C96 C94 H94A 105.8 . .
C95 C94 H94A 105.8 . .
C94 C95 H95A 109.5 . .
C94 C95 H95B 109.5 . .
H95A C95 H95B 109.5 . .
C94 C95 H95C 109.5 . .
H95A C95 H95C 109.5 . .
H95B C95 H95C 109.5 . .
C101 C96 C97 118.9(7) . .
C101 C96 C94 123.2(6) . .
C97 C96 C94 117.7(7) . .
C98 C97 C96 120.2(7) . .
C98 C97 H97A 119.9 . .
C96 C97 H97A 119.9 . .
C97 C98 C99 122.3(7) . .
C97 C98 H98A 118.9 . .
C99 C98 H98A 118.9 . .
C98 C99 C100 117.3(7) . .
C98 C99 H99A 121.3 . .
C100 C99 H99A 121.3 . .
C99 C100 C101 120.4(7) . .
C99 C100 H10B 119.8 . .
C101 C100 H10B 119.8 . .
C96 C101 C100 120.9(6) . .
C96 C101 H10C 119.6 . .
C100 C101 H10C 119.6 . .
C103 C102 C90 113.6(6) . .
C103 C102 C104 110.0(6) . .
C90 C102 C104 110.4(6) . .
C103 C102 C105 105.8(7) . .
C90 C102 C105 109.9(6) . .
C104 C102 C105 106.9(5) . .
C102 C103 H10D 109.5 . .
C102 C103 H10E 109.5 . .
H10D C103 H10E 109.5 . .
C102 C103 H10F 109.5 . .
H10D C103 H10F 109.5 . .
H10E C103 H10F 109.5 . .
C102 C104 H10G 109.5 . .
C102 C104 H10H 109.5 . .
H10G C104 H10H 109.5 . .
C102 C104 H10I 109.5 . .
H10G C104 H10I 109.5 . .
H10H C104 H10I 109.5 . .
C102 C105 H10J 109.5 . .
C102 C105 H10K 109.5 . .
H10J C105 H10K 109.5 . .
C102 C105 H10L 109.5 . .
H10J C105 H10L 109.5 . .
H10K C105 H10L 109.5 . .
C106 N16 C106 117.8(9) 2_857 .
C106 N16 Fe5 121.1(5) 2_857 .
C106 N16 Fe5 121.1(5) . .
N16 C106 C107 121.9(7) . .
N16 C106 H10M 119.1 . .
C107 C106 H10M 119.1 . .
N17 C107 C106 121.3(7) . .
N17 C107 H10N 119.3 . .
C106 C107 H10N 119.3 . .
C107 N17 C107 115.8(9) . 2_857
C107 N17 Fe6 122.1(4) . .
C107 N17 Fe6 122.1(4) 2_857 .
O6 Fe6 O6 179.7(3) 2_857 .
O6 Fe6 N18 91.8(2) 2_857 .
O6 Fe6 N18 88.2(2) . .
O6 Fe6 N18 88.2(2) 2_857 2_857
O6 Fe6 N18 91.8(2) . 2_857
N18 Fe6 N18 174.4(4) . 2_857
O6 Fe6 N17 89.84(15) 2_857 .
O6 Fe6 N17 89.84(15) . .
N18 Fe6 N17 92.80(18) . .
N18 Fe6 N17 92.80(18) 2_857 .
O6 Fe6 N10 90.16(15) 2_857 1_565
O6 Fe6 N10 90.16(15) . 1_565
N18 Fe6 N10 87.20(18) . 1_565
N18 Fe6 N10 87.20(18) 2_857 1_565
N17 Fe6 N10 180.000(4) . 1_565
C108 O6 Fe6 131.8(5) . .
O6 C108 C109 119.8(8) . .
O6 C108 C113 125.5(7) . .
C109 C108 C113 114.7(8) . .
C108 C109 C110 120.8(9) . .
C108 C109 H10O 119.6 . .
C110 C109 H10O 119.6 . .
C111 C110 C109 123.0(7) . .
C111 C110 H11D 118.5 . .
C109 C110 H11D 118.5 . .
C110 C111 C112 118.3(8) . .
C110 C111 C123 122.4(7) . .
C112 C111 C123 119.3(8) . .
C113 C112 C111 121.5(8) . .
C113 C112 H11E 119.3 . .
C111 C112 H11E 119.3 . .
C112 C113 C114 118.2(8) . .
C112 C113 C108 121.7(7) . .
C114 C113 C108 120.1(8) . .
N18 C114 C113 129.4(8) . .
N18 C114 H11F 115.3 . .
C113 C114 H11F 115.3 . .
C114 N18 C115 117.7(7) . .
C114 N18 Fe6 124.8(5) . .
C115 N18 Fe6 117.6(5) . .
N18 C115 C117 109.2(6) . .
N18 C115 C116 116.6(6) . .
C117 C115 C116 108.6(6) . .
N18 C115 H11G 107.4 . .
C117 C115 H11G 107.4 . .
C116 C115 H11G 107.4 . .
C115 C116 H11H 109.5 . .
C115 C116 H11I 109.5 . .
H11H C116 H11I 109.5 . .
C115 C116 H11J 109.5 . .
H11H C116 H11J 109.5 . .
H11I C116 H11J 109.5 . .
C118 C117 C122 118.0(7) . .
C118 C117 C115 125.1(6) . .
C122 C117 C115 116.7(7) . .
C119 C118 C117 121.4(7) . .
C119 C118 H11K 119.3 . .
C117 C118 H11K 119.3 . .
C118 C119 C120 122.4(8) . .
C118 C119 H11L 118.8 . .
C120 C119 H11L 118.8 . .
C121 C120 C119 117.2(7) . .
C121 C120 H12A 121.4 . .
C119 C120 H12A 121.4 . .
C120 C121 C122 122.5(7) . .
C120 C121 H12B 118.8 . .
C122 C121 H12B 118.8 . .
C117 C122 C121 118.5(7) . .
C117 C122 H12C 120.8 . .
C121 C122 H12C 120.8 . .
C111 C123 C124 114.8(7) . .
C111 C123 C125 110.9(6) . .
C124 C123 C125 107.9(6) . .
C111 C123 C126 110.2(6) . .
C124 C123 C126 104.9(6) . .
C125 C123 C126 107.8(7) . .
C123 C124 H12D 109.5 . .
C123 C124 H12E 109.5 . .
H12D C124 H12E 109.5 . .
C123 C124 H12F 109.5 . .
H12D C124 H12F 109.5 . .
H12E C124 H12F 109.5 . .
C123 C125 H12G 109.5 . .
C123 C125 H12H 109.5 . .
H12G C125 H12H 109.5 . .
C123 C125 H12I 109.5 . .
H12G C125 H12I 109.5 . .
H12H C125 H12I 109.5 . .
C123 C126 H12J 109.5 . .
C123 C126 H12K 109.5 . .
H12J C126 H12K 109.5 . .
C123 C126 H12L 109.5 . .
H12J C126 H12L 109.5 . .
H12K C126 H12L 109.5 . .
N300 C301 C302 179.3(10) . .
C301 C302 H30B 109.5 . .
C301 C302 H30C 109.5 . .
H30B C302 H30C 109.5 . .
C301 C302 H30D 109.5 . .
H30B C302 H30D 109.5 . .
H30C C302 H30D 109.5 . .
N400 C401 C402 174.3 . .
C401 C402 H40D 109.5 . .
C401 C402 H40E 109.5 . .
H40D C402 H40E 109.5 . .
C401 C402 H40F 109.5 . .
H40D C402 H40F 109.5 . .
H40E C402 H40F 109.5 . .
N500 C501 C502 171.5(12) . .
C501 C502 H50A 109.5 . .
C501 C502 H50B 109.5 . .
H50A C502 H50B 109.5 . .
C501 C502 H50C 109.5 . .
H50A C502 H50C 109.5 . .
H50B C502 H50C 109.5 . .

loop_
_geom_bond_atom_site_label_1
_geom_bond_atom_site_label_2
_geom_bond_distance
_geom_bond_site_symmetry_2
N1 C1 1.326(8) .
N1 C1 1.326(8) 2_856
N1 Fe3 2.264(10) 1_545
C1 C2 1.369(10) .
C1 H1A 0.9500 .
C2 N2 1.333(8) .
C2 H2A 0.9500 .
N2 C2 1.333(8) 2_856
N2 Fe1 2.279(10) .
Fe1 O1 1.997(5) 2_856
Fe1 O1 1.997(5) .
Fe1 N4 2.295(9) .
Fe1 N3 2.343(7) 2_856
Fe1 N3 2.343(7) .
O1 C3 1.252(9) .
C3 C8 1.369(11) .
C3 C4 1.451(9) .
C4 C5 1.364(10) .
C4 H4A 0.9500 .
C5 C6 1.408(11) .
C5 H5A 0.9500 .
C6 C7 1.381(9) .
C6 C18 1.554(12) .
C7 C8 1.535(11) .
C7 H7A 0.9500 .
C8 C9 1.427(9) .
C9 N3 1.219(9) .
C9 H9A 0.9500 .
N3 C10 1.500(8) .
C10 C12 1.512(10) .
C10 C11 1.546(9) .
C10 H10A 1.0000 .
C11 H11A 0.9800 .
C11 H11B 0.9800 .
C11 H11C 0.9800 .
C12 C13 1.382(9) .
C12 C17 1.415(10) .
C13 C14 1.369(10) .
C13 H13A 0.9500 .
C14 C15 1.425(10) .
C14 H14A 0.9500 .
C15 C16 1.377(10) .
C15 H15A 0.9500 .
C16 C17 1.446(11) .
C16 H16A 0.9500 .
C17 H17A 0.9500 .
C18 C20 1.434(11) .
C18 C21 1.484(9) .
C18 C19 1.581(13) .
C19 H19A 0.9800 .
C19 H19B 0.9800 .
C19 H19C 0.9800 .
C20 H20A 0.9800 .
C20 H20B 0.9800 .
C20 H20C 0.9800 .
C21 H21A 0.9800 .
C21 H21B 0.9800 .
C21 H21C 0.9800 .
N4 C22 1.293(8) .
N4 C22 1.293(8) 2_856
C22 C23 1.321(10) .
C22 H22A 0.9500 .
C23 N5 1.322(8) .
C23 H23A 0.9500 .
N5 C23 1.322(8) 2_856
N5 Fe2 2.323(9) .
Fe2 O2 1.994(4) 2_856
Fe2 O2 1.994(4) .
Fe2 N6 2.172(6) 2_856
Fe2 N6 2.172(6) .
Fe2 N7 2.259(9) .
O2 C24 1.315(8) .
C24 C29 1.394(9) .
C24 C25 1.428(8) .
C25 C26 1.406(9) .
C25 H25A 0.9500 .
C26 C27 1.369(9) .
C26 H26A 0.9500 .
C27 C28 1.364(7) .
C27 C39 1.543(9) .
C28 C29 1.390(9) .
C28 H28A 0.9500 .
C29 C30 1.503(8) .
C30 N6 1.267(8) .
C30 H30A 0.9500 .
N6 C31 1.493(7) .
C31 C32 1.517(8) .
C31 C33 1.519(10) .
C31 H31A 1.0000 .
C32 H32A 0.9800 .
C32 H32B 0.9800 .
C32 H32C 0.9800 .
C33 C38 1.331(9) .
C33 C34 1.388(10) .
C34 C35 1.427(9) .
C34 H34A 0.9500 .
C35 C36 1.409(9) .
C35 H35A 0.9500 .
C36 C37 1.357(10) .
C36 H36A 0.9500 .
C37 C38 1.407(9) .
C37 H37A 0.9500 .
C38 H38A 0.9500 .
C39 C40 1.489(8) .
C39 C42 1.546(10) .
C39 C41 1.589(11) .
C40 H40A 0.9800 .
C40 H40B 0.9800 .
C40 H40C 0.9800 .
C41 H41A 0.9800 .
C41 H41B 0.9800 .
C41 H41C 0.9800 .
C42 H42A 0.9800 .
C42 H42B 0.9800 .
C42 H42C 0.9800 .
N7 C43 1.332(7) .
N7 C43 1.332(7) 2_856
C43 C44 1.415(9) .
C43 H43A 0.9500 .
C44 N8 1.345(7) .
C44 H44A 0.9500 .
N8 C44 1.345(7) 2_856
N8 Fe3 2.195(9) .
Fe3 O3 2.003(5) 2_856
Fe3 O3 2.003(5) .
Fe3 N9 2.161(8) 2_856
Fe3 N9 2.161(8) .
Fe3 N1 2.264(10) 1_565
O3 C45 1.313(10) .
C45 C46 1.421(9) .
C45 C50 1.423(12) .
C46 C47 1.382(12) .
C46 H46A 0.9500 .
C47 C48 1.417(12) .
C47 H47A 0.9500 .
C48 C49 1.436(10) .
C48 C60 1.535(12) .
C49 C50 1.290(11) .
C49 H49A 0.9500 .
C50 C51 1.457(9) .
C51 N9 1.323(10) .
C51 H51A 0.9500 .
N9 C52 1.495(8) .
C52 C53 1.525(11) .
C52 C54 1.550(10) .
C52 H52A 1.0000 .
C53 H53A 0.9800 .
C53 H53B 0.9800 .
C53 H53C 0.9800 .
C54 C55 1.343(11) .
C54 C59 1.383(10) .
C55 C56 1.406(10) .
C55 H55A 0.9500 .
C56 C57 1.360(10) .
C56 H56A 0.9500 .
C57 C58 1.358(11) .
C57 H57A 0.9500 .
C58 C59 1.404(10) .
C58 H58A 0.9500 .
C59 H59A 0.9500 .
C60 C61 1.502(11) .
C60 C63 1.503(10) .
C60 C62 1.513(11) .
C61 H61A 0.9800 .
C61 H61B 0.9800 .
C61 H61C 0.9800 .
C62 H62A 0.9800 .
C62 H62B 0.9800 .
C62 H62C 0.9800 .
C63 H63A 0.9800 .
C63 H63B 0.9800 .
C63 H63C 0.9800 .
N10 C64 1.335(9) 2_857
N10 C64 1.335(9) .
N10 Fe6 2.227(10) 1_545
C64 C65 1.369(9) .
C64 H64A 0.9500 .
C65 N11 1.297(8) .
C65 H65A 0.9500 .
N11 C65 1.297(8) 2_857
N11 Fe4 2.310(9) .
Fe4 O4 1.982(4) 2_857
Fe4 O4 1.982(4) .
Fe4 N12 2.262(7) .
Fe4 N12 2.262(7) 2_857
Fe4 N13 2.282(9) .
O4 C66 1.310(8) .
C66 C71 1.360(10) .
C66 C67 1.388(8) .
C67 C68 1.379(9) .
C67 H67A 0.9500 .
C68 C69 1.435(10) .
C68 H68A 0.9500 .
C69 C70 1.341(8) .
C69 C81 1.543(9) .
C70 C71 1.489(9) .
C70 H70A 0.9500 .
C71 C72 1.456(8) .
C72 N12 1.266(8) .
C72 H72A 0.9500 .
N12 C73 1.539(8) .
C73 C75 1.485(10) .
C73 C74 1.578(9) .
C73 H73A 1.0000 .
C74 H74A 0.9800 .
C74 H74B 0.9800 .
C74 H74C 0.9800 .
C75 C80 1.383(9) .
C75 C76 1.429(10) .
C76 C77 1.365(10) .
C76 H76A 0.9500 .
C77 C78 1.412(10) .
C77 H77A 0.9500 .
C78 C79 1.377(11) .
C78 H78A 0.9500 .
C79 C80 1.374(10) .
C79 H79A 0.9500 .
C80 H80A 0.9500 .
C81 C84 1.481(10) .
C81 C82 1.545(8) .
C81 C83 1.606(9) .
C82 H82A 0.9800 .
C82 H82B 0.9800 .
C82 H82C 0.9800 .
C83 H83A 0.9800 .
C83 H83B 0.9800 .
C83 H83C 0.9800 .
C84 H84A 0.9800 .
C84 H84B 0.9800 .
C84 H84C 0.9800 .
N13 C85 1.356(8) 2_857
N13 C85 1.356(8) .
C85 C86 1.350(10) .
C85 H85A 0.9500 .
C86 N14 1.335(8) .
C86 H86A 0.9500 .
N14 C86 1.335(8) 2_857
N14 Fe5 2.301(9) .
Fe5 O5 2.001(4) .
Fe5 O5 2.001(4) 2_857
Fe5 N15 2.179(7) .
Fe5 N15 2.179(7) 2_857
Fe5 N16 2.236(9) .
O5 C87 1.298(8) .
C87 C88 1.406(8) .
C87 C92 1.440(10) .
C88 C89 1.351(9) .
C88 H88A 0.9500 .
C89 C90 1.458(9) .
C89 H89A 0.9500 .
C90 C91 1.376(8) .
C90 C102 1.473(10) .
C91 C92 1.447(10) .
C91 H91A 0.9500 .
C92 C93 1.449(8) .
C93 N15 1.299(8) .
C93 H93A 0.9500 .
N15 C94 1.472(7) .
C94 C96 1.500(9) .
C94 C95 1.510(9) .
C94 H94A 1.0000 .
C95 H95A 0.9800 .
C95 H95B 0.9800 .
C95 H95C 0.9800 .
C96 C101 1.377(10) .
C96 C97 1.410(9) .
C97 C98 1.382(9) .
C97 H97A 0.9500 .
C98 C99 1.399(9) .
C98 H98A 0.9500 .
C99 C100 1.411(9) .
C99 H99A 0.9500 .
C100 C101 1.420(9) .
C100 H10B 0.9500 .
C101 H10C 0.9500 .
C102 C103 1.458(11) .
C102 C104 1.528(8) .
C102 C105 1.547(9) .
C103 H10D 0.9800 .
C103 H10E 0.9800 .
C103 H10F 0.9800 .
C104 H10G 0.9800 .
C104 H10H 0.9800 .
C104 H10I 0.9800 .
C105 H10J 0.9800 .
C105 H10K 0.9800 .
C105 H10L 0.9800 .
N16 C106 1.339(8) 2_857
N16 C106 1.339(8) .
C106 C107 1.445(10) .
C106 H10M 0.9500 .
C107 N17 1.378(8) .
C107 H10N 0.9500 .
N17 C107 1.378(8) 2_857
N17 Fe6 2.167(9) .
Fe6 O6 1.990(5) 2_857
Fe6 O6 1.990(5) .
Fe6 N18 2.122(7) .
Fe6 N18 2.122(7) 2_857
Fe6 N10 2.227(10) 1_565
O6 C108 1.327(10) .
C108 C109 1.410(9) .
C108 C113 1.462(12) .
C109 C110 1.446(12) .
C109 H10O 0.9500 .
C110 C111 1.333(12) .
C110 H11D 0.9500 .
C111 C112 1.402(9) .
C111 C123 1.495(12) .
C112 C113 1.394(11) .
C112 H11E 0.9500 .
C113 C114 1.439(9) .
C114 N18 1.334(9) .
C114 H11F 0.9500 .
N18 C115 1.463(8) .
C115 C117 1.530(10) .
C115 C116 1.535(10) .
C115 H11G 1.0000 .
C116 H11H 0.9800 .
C116 H11I 0.9800 .
C116 H11J 0.9800 .
C117 C118 1.387(10) .
C117 C122 1.404(9) .
C118 C119 1.366(10) .
C118 H11K 0.9500 .
C119 C120 1.378(9) .
C119 H11L 0.9500 .
C120 C121 1.366(10) .
C120 H12A 0.9500 .
C121 C122 1.421(10) .
C121 H12B 0.9500 .
C122 H12C 0.9500 .
C123 C124 1.512(9) .
C123 C125 1.565(11) .
C123 C126 1.608(11) .
C124 H12D 0.9800 .
C124 H12E 0.9800 .
C124 H12F 0.9800 .
C125 H12G 0.9800 .
C125 H12H 0.9800 .
C125 H12I 0.9800 .
C126 H12J 0.9800 .
C126 H12K 0.9800 .
C126 H12L 0.9800 .
N300 C301 1.072(9) .
C301 C302 1.487(9) .
C302 H30B 0.9800 .
C302 H30C 0.9800 .
C302 H30D 0.9800 .
N400 C401 1.1061 .
C401 C402 1.4911 .
C402 H40D 0.9800 .
C402 H40E 0.9800 .
C402 H40F 0.9800 .
N500 C501 1.136(10) .
C501 C502 1.578(12) .
C502 H50A 0.9800 .
C502 H50B 0.9800 .
C502 H50C 0.9800 .
